data_2215094
loop_
_publ_author_name
'Boyle, Grant A.'
'Govender, Thavendran'
'Kruger, Hendrik G.'
'Ndlovu, Nombuso I.'

_publ_section_title
;
 8-Amino-11-hydroxypentacycloundecane-8,11-lactam
;
_journal_coeditor_code FL2154
_journal_issue 9
_journal_name_full 'Acta Crystallographica Section E'
_journal_page_first o3906
_journal_page_last o3906
_journal_paper_doi 10.1107/S1600536807039827
_journal_volume 63
_journal_year 2007
_chemical_formula_iupac 'C12 H14 N2 O2'
_chemical_formula_moiety 'C12 H14 N2 O2'
_chemical_formula_sum 'C12 H14 N2 O2'
_chemical_formula_weight 218.25
_chemical_name_systematic
;
8-Amino-11-hydroxypentacycloundecane-8,11-lactam
;
_space_group_IT_number 14
_symmetry_cell_setting monoclinic
_symmetry_space_group_name_Hall '-P 2ybc'
_symmetry_space_group_name_H-M 'P 1 21/c 1'
_atom_sites_solution_hydrogens geom
_atom_sites_solution_primary direct
_atom_sites_solution_secondary difmap
_audit_creation_method SHELXL-97
_cell_angle_alpha 90.00
_cell_angle_beta 103.449(3)
_cell_angle_gamma 90.00
_cell_formula_units_Z 4
_cell_length_a 12.8324(6)
_cell_length_b 7.3821(4)
_cell_length_c 10.8437(5)
_cell_measurement_reflns_used 1018
_cell_measurement_temperature 223(2)
_cell_measurement_theta_max 28.22
_cell_measurement_theta_min 3.21
_cell_volume 999.06(9)
_computing_cell_refinement 'SAINT-Plus (Bruker, 1999)'
_computing_data_collection 'SMART-NT (Bruker, 1998)'
_computing_data_reduction 'SAINT-Plus (Bruker, 1999)'
_computing_molecular_graphics 'Mercury (Bruno <i>et al.</i>,  2002)'
_computing_publication_material 'PLATON (Spek, 2003) and WinGX (Farrugia, 1999)'
_computing_structure_refinement 'SHELXTL (Bruker, 1999)'
_computing_structure_solution 'SHELXTL (Bruker, 1999)'
_diffrn_ambient_temperature 223(2)
_diffrn_measured_fraction_theta_full 1.000
_diffrn_measured_fraction_theta_max 1.000
_diffrn_measurement_device_type 'Bruker SMART CCD area-detector'
_diffrn_measurement_method '\f and \w'
_diffrn_radiation_monochromator graphite
_diffrn_radiation_source 'fine-focus sealed tube'
_diffrn_radiation_type MoK\a
_diffrn_radiation_wavelength 0.71073
_diffrn_reflns_av_R_equivalents 0.0488
_diffrn_reflns_av_sigmaI/netI 0.0271
_diffrn_reflns_limit_h_max 16
_diffrn_reflns_limit_h_min -16
_diffrn_reflns_limit_k_max 9
_diffrn_reflns_limit_k_min -7
_diffrn_reflns_limit_l_max 14
_diffrn_reflns_limit_l_min -14
_diffrn_reflns_number 13512
_diffrn_reflns_theta_full 28.00
_diffrn_reflns_theta_max 28.00
_diffrn_reflns_theta_min 1.63
_exptl_absorpt_coefficient_mu 0.100
_exptl_absorpt_correction_T_max 0.9880
_exptl_absorpt_correction_T_min 0.9534
_exptl_absorpt_correction_type none
_exptl_crystal_colour colourless
_exptl_crystal_density_diffrn 1.451
_exptl_crystal_density_method 'not measured'
_exptl_crystal_description plate
_exptl_crystal_F_000 464
_exptl_crystal_size_max 0.48
_exptl_crystal_size_mid 0.27
_exptl_crystal_size_min 0.12
_refine_diff_density_max 0.299
_refine_diff_density_min -0.223
_refine_ls_extinction_method none
_refine_ls_goodness_of_fit_ref 1.030
_refine_ls_hydrogen_treatment mixed
_refine_ls_matrix_type full
_refine_ls_number_parameters 161
_refine_ls_number_reflns 2418
_refine_ls_number_restraints 0
_refine_ls_restrained_S_all 1.030
_refine_ls_R_factor_all 0.0524
_refine_ls_R_factor_gt 0.0405
_refine_ls_shift/su_max 0.000
_refine_ls_shift/su_mean 0.000
_refine_ls_structure_factor_coef Fsqd
_refine_ls_weighting_details 'calc w=1/[\s^2^(Fo^2^)+(0.0602P)^2^+0.324P] where P=(Fo^2^+2Fc^2^)/3'
_refine_ls_weighting_scheme calc
_refine_ls_wR_factor_gt 0.1049
_refine_ls_wR_factor_ref 0.1129
_reflns_number_gt 1955
_reflns_number_total 2418
_reflns_threshold_expression I>2\s(I)
_cod_data_source_file fl2154.cif
_cod_data_source_block I
_cod_original_cell_volume 999.05(9)
_cod_original_sg_symbol_H-M 'P 21/c'
_cod_database_code 2215094
_cod_database_fobs_code 2215094

loop_
_symmetry_equiv_pos_as_xyz
'x, y, z'
'-x, y+1/2, -z+1/2'
'-x, -y, -z'
'x, -y-1/2, z-1/2'

loop_
_atom_site_type_symbol
_atom_site_label
_atom_site_fract_x
_atom_site_fract_y
_atom_site_fract_z
_atom_site_U_iso_or_equiv
_atom_site_adp_type
_atom_site_calc_flag
_atom_site_refinement_flags
_atom_site_occupancy
C C1 0.66746(11) 1.11198(17) 0.07351(12) 0.0232(3) Uani d . 1
H H1 0.6108 1.1929 0.0255 0.028 Uiso calc R 1
C C2 0.78494(11) 1.16318(18) 0.07122(14) 0.0279(3) Uani d . 1
H H2 0.7957 1.2741 0.0244 0.033 Uiso calc R 1
C C3 0.85446(11) 1.14034(19) 0.20586(14) 0.0287(3) Uani d . 1
H H3 0.8766 1.2543 0.2528 0.034 Uiso calc R 1
C C4 0.94594(12) 1.0186(2) 0.18706(17) 0.0373(4) Uani d . 1
H H4A 0.9909 0.9751 0.2674 0.045 Uiso calc R 1
H H4B 0.9904 1.0762 0.1360 0.045 Uiso calc R 1
C C5 0.87304(11) 0.87066(19) 0.11453(15) 0.0300(3) Uani d . 1
H H5 0.9102 0.7658 0.0872 0.036 Uiso calc R 1
C C6 0.79718(12) 0.97639(18) 0.00700(13) 0.0288(3) Uani d . 1
H H6 0.8154 0.9789 -0.0768 0.035 Uiso calc R 1
C C7 0.68036(11) 0.92648(17) 0.01022(12) 0.0244(3) Uani d . 1
H H7 0.6307 0.9033 -0.0729 0.029 Uiso calc R 1
C C8 0.68967(10) 0.77508(16) 0.10950(12) 0.0213(3) Uani d . 1
C C9 0.79613(10) 0.82542(17) 0.20091(12) 0.0236(3) Uani d . 1
H H9 0.8238 0.7285 0.2630 0.028 Uiso calc R 1
C C10 0.78383(10) 1.01202(17) 0.26537(12) 0.0223(3) Uani d . 1
H H10 0.8058 1.0075 0.3591 0.027 Uiso calc R 1
C C11 0.66954(10) 1.08606(16) 0.21535(12) 0.0194(3) Uani d . 1
C C12 0.58789(10) 0.94538(16) 0.23194(12) 0.0203(3) Uani d . 1
N N1 0.60055(9) 0.79045(14) 0.17415(11) 0.0233(2) Uani d . 1
N N2 0.69531(11) 0.59827(16) 0.05535(13) 0.0303(3) Uani d . 1
O O1 0.66090(8) 1.25102(12) 0.27785(10) 0.0265(2) Uani d . 1
O O2 0.51744(7) 0.97022(13) 0.29291(9) 0.0264(2) Uani d . 1
H H1N 0.5586(15) 0.694(2) 0.1800(17) 0.035(4) Uiso d . 1
H H2NB 0.6332(15) 0.572(2) -0.0045(18) 0.037(5) Uiso d . 1
H H2NA 0.7070(14) 0.517(3) 0.1203(18) 0.038(5) Uiso d . 1
H H1O 0.5986(17) 1.305(3) 0.2435(19) 0.043(5) Uiso d . 1

loop_
_atom_site_aniso_label
_atom_site_aniso_U_11
_atom_site_aniso_U_22
_atom_site_aniso_U_33
_atom_site_aniso_U_12
_atom_site_aniso_U_13
_atom_site_aniso_U_23
C1 0.0274(7) 0.0182(6) 0.0244(6) 0.0013(5) 0.0068(5) 0.0023(5)
C2 0.0322(7) 0.0195(6) 0.0368(7) -0.0002(5) 0.0178(6) 0.0037(5)
C3 0.0215(6) 0.0260(6) 0.0399(8) -0.0037(5) 0.0098(6) -0.0062(6)
C4 0.0226(7) 0.0350(8) 0.0563(10) 0.0003(6) 0.0134(7) -0.0055(7)
C5 0.0251(7) 0.0234(6) 0.0447(8) 0.0040(5) 0.0151(6) -0.0018(6)
C6 0.0363(8) 0.0257(6) 0.0293(7) -0.0013(5) 0.0176(6) 0.0000(5)
C7 0.0324(7) 0.0215(6) 0.0200(6) -0.0004(5) 0.0073(5) -0.0010(5)
C8 0.0257(6) 0.0164(5) 0.0241(6) 0.0001(4) 0.0104(5) -0.0025(5)
C9 0.0234(6) 0.0197(6) 0.0281(6) 0.0048(5) 0.0066(5) 0.0006(5)
C10 0.0194(6) 0.0223(6) 0.0246(6) 0.0017(5) 0.0034(5) -0.0028(5)
C11 0.0199(6) 0.0165(5) 0.0220(6) 0.0004(4) 0.0052(5) -0.0026(4)
C12 0.0193(6) 0.0200(6) 0.0214(6) 0.0014(4) 0.0044(5) 0.0003(5)
N1 0.0243(6) 0.0183(5) 0.0297(6) -0.0029(4) 0.0114(4) -0.0021(4)
N2 0.0388(7) 0.0189(5) 0.0365(7) -0.0012(5) 0.0155(6) -0.0059(5)
O1 0.0246(5) 0.0202(4) 0.0349(5) 0.0009(4) 0.0075(4) -0.0095(4)
O2 0.0234(5) 0.0251(5) 0.0340(5) 0.0003(4) 0.0136(4) -0.0019(4)

loop_
_atom_type_symbol
_atom_type_description
_atom_type_scat_dispersion_real
_atom_type_scat_dispersion_imag
_atom_type_scat_source
C C 0.0033 0.0016 'International Tables Vol C Tables 4.2.6.8 and 6.1.1.4'
H H 0.0000 0.0000 'International Tables Vol C Tables 4.2.6.8 and 6.1.1.4'
N N 0.0061 0.0033 'International Tables Vol C Tables 4.2.6.8 and 6.1.1.4'
O O 0.0106 0.0060 'International Tables Vol C Tables 4.2.6.8 and 6.1.1.4'

loop_
_geom_angle_atom_site_label_1
_geom_angle_atom_site_label_2
_geom_angle_atom_site_label_3
_geom_angle
C11 C1 C7 110.55(10)
C11 C1 C2 104.65(11)
C7 C1 C2 90.22(10)
C11 C1 H1 116.1
C7 C1 H1 116.1
C2 C1 H1 116.1
C3 C2 C1 107.98(10)
C3 C2 C6 103.29(11)
C1 C2 C6 89.48(10)
C3 C2 H2 117.3
C1 C2 H2 117.3
C6 C2 H2 117.3
C4 C3 C2 103.44(12)
C4 C3 C10 103.73(11)
C2 C3 C10 101.33(10)
C4 C3 H3 115.5
C2 C3 H3 115.5
C10 C3 H3 115.5
C3 C4 C5 95.24(11)
C3 C4 H4A 112.7
C5 C4 H4A 112.7
C3 C4 H4B 112.7
C5 C4 H4B 112.7
H4A C4 H4B 110.2
C4 C5 C6 103.29(12)
C4 C5 C9 104.04(12)
C6 C5 C9 100.79(10)
C4 C5 H5 115.6
C6 C5 H5 115.6
C9 C5 H5 115.6
C5 C6 C7 107.78(10)
C5 C6 C2 102.67(11)
C7 C6 C2 90.10(10)
C5 C6 H6 117.4
C7 C6 H6 117.4
C2 C6 H6 117.4
C8 C7 C6 105.68(11)
C8 C7 C1 109.24(10)
C6 C7 C1 90.19(10)
C8 C7 H7 116.2
C6 C7 H7 116.2
C1 C7 H7 116.2
N2 C8 N1 112.38(10)
N2 C8 C9 111.17(11)
N1 C8 C9 110.22(10)
N2 C8 C7 112.12(11)
N1 C8 C7 109.49(10)
C9 C8 C7 100.88(10)
C8 C9 C5 104.99(11)
C8 C9 C10 109.48(10)
C5 C9 C10 102.98(10)
C8 C9 H9 112.9
C5 C9 H9 112.9
C10 C9 H9 112.9
C11 C10 C3 103.73(10)
C11 C10 C9 109.92(10)
C3 C10 C9 102.80(10)
C11 C10 H10 113.2
C3 C10 H10 113.2
C9 C10 H10 113.2
O1 C11 C12 113.63(10)
O1 C11 C10 108.17(10)
C12 C11 C10 110.06(10)
O1 C11 C1 112.74(10)
C12 C11 C1 110.54(10)
C10 C11 C1 100.91(10)
O2 C12 N1 123.82(11)
O2 C12 C11 124.52(11)
N1 C12 C11 111.66(10)
C12 N1 C8 118.78(10)
C12 N1 H1N 120.2(11)
C8 N1 H1N 120.8(11)
C8 N2 H2NB 111.0(11)
C8 N2 H2NA 107.4(11)
H2NB N2 H2NA 111.4(16)
C11 O1 H1O 110.2(13)

loop_
_geom_bond_atom_site_label_1
_geom_bond_atom_site_label_2
_geom_bond_distance
C1 C11 1.5440(17)
C1 C7 1.5577(17)
C1 C2 1.5601(18)
C1 H1 0.9900
C2 C3 1.533(2)
C2 C6 1.5691(18)
C2 H2 0.9900
C3 C4 1.5293(19)
C3 C10 1.5516(18)
C3 H3 0.9900
C4 C5 1.531(2)
C4 H4A 0.9800
C4 H4B 0.9800
C5 C6 1.546(2)
C5 C9 1.5469(18)
C5 H5 0.9900
C6 C7 1.5520(19)
C6 H6 0.9900
C7 C8 1.5370(17)
C7 H7 0.9900
C8 N2 1.4400(15)
C8 N1 1.4782(16)
C8 C9 1.5353(18)
C9 C10 1.5692(17)
C9 H9 0.9900
C10 C11 1.5406(17)
C10 H10 0.9900
C11 O1 1.4104(14)
C11 C12 1.5154(17)
C12 O2 1.2514(15)
C12 N1 1.3321(16)
N1 H1N 0.903(19)
N2 H2NB 0.92(2)
N2 H2NA 0.913(19)
O1 H1O 0.89(2)

loop_
_geom_hbond_atom_site_label_D
_geom_hbond_atom_site_label_H
_geom_hbond_atom_site_label_A
_geom_hbond_site_symmetry_A
_geom_hbond_distance_DH
_geom_hbond_distance_HA
_geom_hbond_distance_DA
_geom_hbond_angle_DHA
N1 H1N O2 2_645 0.903(19) 1.976(19) 2.8741(14) 172.9(17)
N2 H2NB O2 4_575 0.92(2) 2.37(2) 3.2469(18) 158.6(15)
O1 H1O O2 2_655 0.89(2) 1.90(2) 2.7619(14) 163.2(19)

loop_
_geom_torsion_atom_site_label_1
_geom_torsion_atom_site_label_2
_geom_torsion_atom_site_label_3
_geom_torsion_atom_site_label_4
_geom_torsion
C11 C1 C2 C3 7.72(13)
C7 C1 C2 C3 -103.61(11)
C11 C1 C2 C6 111.54(10)
C7 C1 C2 C6 0.21(10)
C1 C2 C3 C4 127.45(11)
C6 C2 C3 C4 33.62(12)
C1 C2 C3 C10 20.19(13)
C6 C2 C3 C10 -73.65(11)
C2 C3 C4 C5 -53.01(13)
C10 C3 C4 C5 52.43(14)
C3 C4 C5 C6 52.83(13)
C3 C4 C5 C9 -52.09(13)
C4 C5 C6 C7 -127.61(11)
C9 C5 C6 C7 -20.22(13)
C4 C5 C6 C2 -33.37(12)
C9 C5 C6 C2 74.02(12)
C3 C2 C6 C5 -0.11(12)
C1 C2 C6 C5 -108.47(11)
C3 C2 C6 C7 108.15(11)
C1 C2 C6 C7 -0.21(10)
C5 C6 C7 C8 -6.51(13)
C2 C6 C7 C8 -109.86(10)
C5 C6 C7 C1 103.56(11)
C2 C6 C7 C1 0.21(10)
C11 C1 C7 C8 0.73(14)
C2 C1 C7 C8 106.49(11)
C11 C1 C7 C6 -105.97(11)
C2 C1 C7 C6 -0.21(10)
C6 C7 C8 N2 -87.67(13)
C1 C7 C8 N2 176.49(11)
C6 C7 C8 N1 146.88(10)
C1 C7 C8 N1 51.05(13)
C6 C7 C8 C9 30.69(12)
C1 C7 C8 C9 -65.15(12)
N2 C8 C9 C5 74.27(12)
N1 C8 C9 C5 -160.44(10)
C7 C8 C9 C5 -44.79(11)
N2 C8 C9 C10 -175.77(10)
N1 C8 C9 C10 -50.48(13)
C7 C8 C9 C10 65.17(12)
C4 C5 C9 C8 147.14(11)
C6 C5 C9 C8 40.36(12)
C4 C5 C9 C10 32.56(13)
C6 C5 C9 C10 -74.22(12)
C4 C3 C10 C11 -148.27(11)
C2 C3 C10 C11 -41.23(12)
C4 C3 C10 C9 -33.73(13)
C2 C3 C10 C9 73.30(11)
C8 C9 C10 C11 -0.65(14)
C5 C9 C10 C11 110.63(11)
C8 C9 C10 C3 -110.60(11)
C5 C9 C10 C3 0.68(13)
C3 C10 C11 O1 -72.18(12)
C9 C10 C11 O1 178.48(9)
C3 C10 C11 C12 163.14(10)
C9 C10 C11 C12 53.80(13)
C3 C10 C11 C1 46.35(11)
C9 C10 C11 C1 -62.99(12)
C7 C1 C11 O1 178.46(10)
C2 C1 C11 O1 82.59(12)
C7 C1 C11 C12 -53.13(13)
C2 C1 C11 C12 -149.01(10)
C7 C1 C11 C10 63.30(12)
C2 C1 C11 C10 -32.57(11)
O1 C11 C12 O2 1.13(17)
C10 C11 C12 O2 122.61(13)
C1 C11 C12 O2 -126.79(13)
O1 C11 C12 N1 -178.45(10)
C10 C11 C12 N1 -56.97(13)
C1 C11 C12 N1 53.63(14)
O2 C12 N1 C8 -177.47(12)
C11 C12 N1 C8 2.12(16)
N2 C8 N1 C12 178.00(12)
C9 C8 N1 C12 53.40(15)
C7 C8 N1 C12 -56.71(15)

loop_
_cod_related_entry_id
_cod_related_entry_database
_cod_related_entry_code
1 ChemSpider 10200380
